data_7029355
loop_
_publ_author_name
'Kannan, Shanmugaperumal'
'Vats, Bal Govind'
'Pius, Illipparambil C.'
'Noronha, Donald M.'
'Dhami, Prem S.'
'Naik, Prashant W.'
'Kumar, Mukesh'

_publ_section_title
;
 Extraction and structural studies of an unexplored monoamide,
 N,N'-dioctyl, \a-hydroxy acetamide with lanthanide(iii) and actinide(iii)
 ions.
;
_journal_issue 14
_journal_name_full 'Dalton transactions (Cambridge, England : 2003)'
_journal_page_first 5252
_journal_page_last 5255
_journal_paper_doi 10.1039/c3dt53529k
_journal_volume 43
_journal_year 2014
_chemical_formula_moiety 'C24 H53 Eu N4 O10, 2(N O3)'
_chemical_formula_sum 'C24 H53 Eu N6 O16'
_chemical_formula_weight 833.68
_space_group_crystal_system monoclinic
_space_group_IT_number 14
_space_group_name_Hall '-P 2ybc'
_space_group_name_H-M_alt 'P 1 21/c 1'
_symmetry_space_group_name_Hall '-P 2ybc'
_symmetry_space_group_name_H-M 'P 1 21/c 1'
_atom_sites_solution_hydrogens mixed
_atom_sites_solution_primary direct
_audit_creation_date 2013-12-12
_audit_creation_method
;
  Olex2 1.2
  (compiled Apr 23 2013 17:59:47, GUI svn.r4466)
;
_cell_angle_alpha 90
_cell_angle_beta 101.5301(19)
_cell_angle_gamma 90
_cell_formula_units_Z 4
_cell_length_a 10.9253(2)
_cell_length_b 26.9890(5)
_cell_length_c 13.0207(3)
_cell_measurement_reflns_used 8545
_cell_measurement_temperature 293(2)
_cell_measurement_theta_max 69.7920
_cell_measurement_theta_min 3.8100
_cell_volume 3761.84(13)
_computing_cell_refinement
;
CrysAlisPro, Agilent Technologies,
Version 1.171.36.32 (release 02-08-2013 CrysAlis171 .NET)
(compiled Aug  2 2013,16:46:58)
;
_computing_data_collection
;
CrysAlisPro, Agilent Technologies,
Version 1.171.36.32 (release 02-08-2013 CrysAlis171 .NET)
(compiled Aug  2 2013,16:46:58)
;
_computing_data_reduction
;
CrysAlisPro, Agilent Technologies,
Version 1.171.36.32 (release 02-08-2013 CrysAlis171 .NET)
(compiled Aug  2 2013,16:46:58)
;
_computing_molecular_graphics
;
O. V. Dolomanov, L. J. Bourhis, R. J. Gildea, J. A. K. Howard and H. Puschmann,
OLEX2: a complete structure solution, refinement and analysis program.
J. Appl. Cryst. (2009). 42, 339-341.
;
_computing_publication_material
;
O. V. Dolomanov, L. J. Bourhis, R. J. Gildea, J. A. K. Howard and H. Puschmann,
OLEX2: a complete structure solution, refinement and analysis program.
J. Appl. Cryst. (2009). 42, 339-341.
;
_computing_structure_refinement
;
SHELXL, G.M. Sheldrick, Acta Cryst.
(2008). A64, 112-122
;
_computing_structure_solution
;
SHELXS, G.M. Sheldrick, Acta Cryst.
(2008). A64, 112-122
;
_diffrn_ambient_temperature 293(2)
_diffrn_detector_area_resol_mean 8.3200
_diffrn_measured_fraction_theta_full 0.9997
_diffrn_measured_fraction_theta_max 0.9926
_diffrn_measurement_details
;
  1 omega  -62.00  -37.00   1.0000    1.0000
omega____ theta____ kappa____ phi______ frames
    -        0.0000 -178.0000 -120.0000 25

  2 omega -100.00  -35.00   1.0000    1.0000
omega____ theta____ kappa____ phi______ frames
    -        0.0000 -178.0000   60.0000 65

  3 omega  -81.00  -38.00   1.0000    1.0000
omega____ theta____ kappa____ phi______ frames
    -        0.0000  178.0000 -150.0000 43

  4 omega   34.00  101.00   1.0000    1.0000
omega____ theta____ kappa____ phi______ frames
    -        0.0000 -178.0000   90.0000 67

  5 omega -122.00  -32.00   1.0000    3.1900
omega____ theta____ kappa____ phi______ frames
    -      -54.7289  126.0000    0.0000 90

  6 omega -153.00 -105.00   1.0000    3.1900
omega____ theta____ kappa____ phi______ frames
    -      -54.7289  -95.0000   30.0000 48

  7 omega  -50.00   33.00   1.0000    3.1900
omega____ theta____ kappa____ phi______ frames
    -      -54.7289   30.0000   60.0000 83

  8 omega -151.00 -118.00   1.0000    3.1900
omega____ theta____ kappa____ phi______ frames
    -      -54.7289  -95.0000   90.0000 33

  9 omega -135.00  -93.00   1.0000    3.1900
omega____ theta____ kappa____ phi______ frames
    -      -54.7289  -95.0000  -60.0000 42

 10 omega -122.00  -97.00   1.0000    3.1900
omega____ theta____ kappa____ phi______ frames
    -      -54.7289  126.0000  -60.0000 25

 11 omega -142.00  -80.00   1.0000    3.1900
omega____ theta____ kappa____ phi______ frames
    -      -54.7289  -95.0000 -180.0000 62

 12 omega  -73.00  -44.00   1.0000    3.1900
omega____ theta____ kappa____ phi______ frames
    -      -54.7289  126.0000  -60.0000 29

 13 omega    4.00  157.00   1.0000    3.1900
omega____ theta____ kappa____ phi______ frames
    -       54.7289   77.0000  -30.0000 153

 14 omega   91.00  142.00   1.0000    3.1900
omega____ theta____ kappa____ phi______ frames
    -       54.7289  126.0000 -120.0000 51

 15 omega    8.00  142.00   1.0000    3.1900
omega____ theta____ kappa____ phi______ frames
    -      109.4577  -77.0000  120.0000 134

 16 omega   97.00  155.00   1.0000    3.1900
omega____ theta____ kappa____ phi______ frames
    -      109.4577   38.0000   60.0000 58

 17 omega   11.00   83.00   1.0000    3.1900
omega____ theta____ kappa____ phi______ frames
    -      109.4577  -50.0000  120.0000 72

 18 omega   80.00  114.00   1.0000    3.1900
omega____ theta____ kappa____ phi______ frames
    -      109.4577   38.0000  120.0000 34

 19 omega  124.00  158.00   1.0000    3.1900
omega____ theta____ kappa____ phi______ frames
    -      109.4577  -12.0000  120.0000 34

 20 omega   48.00  146.00   1.0000    3.1900
omega____ theta____ kappa____ phi______ frames
    -      109.4577  178.0000  150.0000 98

 21 omega   10.00   36.00   1.0000    3.1900
omega____ theta____ kappa____ phi______ frames
    -      109.4577  -25.0000  -90.0000 26

 22 omega   66.00  156.00   1.0000    3.1900
omega____ theta____ kappa____ phi______ frames
    -      109.4577   50.0000  -90.0000 90

 23 omega   86.00  142.00   1.0000    3.1900
omega____ theta____ kappa____ phi______ frames
    -      109.4577   64.0000  120.0000 56

 24 omega   86.00  112.00   1.0000    3.1900
omega____ theta____ kappa____ phi______ frames
    -      109.4577   38.0000 -150.0000 26

 25 omega   15.00   77.00   1.0000    3.1900
omega____ theta____ kappa____ phi______ frames
    -      109.4577  -50.0000 -120.0000 62

 26 omega   52.00   77.00   1.0000    3.1900
omega____ theta____ kappa____ phi______ frames
    -      109.4577   38.0000   60.0000 25

 27 omega   66.00  144.00   1.0000    3.1900
omega____ theta____ kappa____ phi______ frames
    -      109.4577   64.0000  -60.0000 78

 28 omega   49.00   75.00   1.0000    3.1900
omega____ theta____ kappa____ phi______ frames
    -      109.4577   38.0000 -150.0000 26

 29 omega   39.00   64.00   1.0000    3.1900
omega____ theta____ kappa____ phi______ frames
    -      109.4577  -50.0000  150.0000 25

 30 omega   13.00  111.00   1.0000    3.1900
omega____ theta____ kappa____ phi______ frames
    -      109.4577 -112.0000  120.0000 98

 31 omega   12.00  105.00   1.0000    3.1900
omega____ theta____ kappa____ phi______ frames
    -      109.4577  -12.0000  120.0000 93
;
_diffrn_measurement_device_type 'SuperNova, Single source at offset, Titan'
_diffrn_measurement_method '\w scans'
_diffrn_orient_matrix_UB_11 0.1059660000
_diffrn_orient_matrix_UB_12 -0.0326228000
_diffrn_orient_matrix_UB_13 -0.0250918000
_diffrn_orient_matrix_UB_21 0.0963669000
_diffrn_orient_matrix_UB_22 0.0394389000
_diffrn_orient_matrix_UB_23 0.0484431000
_diffrn_orient_matrix_UB_31 0.0135177000
_diffrn_orient_matrix_UB_32 -0.0253169000
_diffrn_orient_matrix_UB_33 0.1077083000
_diffrn_radiation_monochromator mirror
_diffrn_radiation_type 'Cu K\a'
_diffrn_radiation_wavelength 1.5418
_diffrn_reflns_av_R_equivalents 0.0843
_diffrn_reflns_av_unetI/netI 0.0663
_diffrn_reflns_Laue_measured_fraction_full 1.000
_diffrn_reflns_Laue_measured_fraction_max 0.993
_diffrn_reflns_limit_h_max 12
_diffrn_reflns_limit_h_min -13
_diffrn_reflns_limit_k_max 32
_diffrn_reflns_limit_k_min -32
_diffrn_reflns_limit_l_max 15
_diffrn_reflns_limit_l_min -14
_diffrn_reflns_number 23590
_diffrn_reflns_point_group_measured_fraction_full 1.000
_diffrn_reflns_point_group_measured_fraction_max 0.993
_diffrn_reflns_theta_full 67.684
_diffrn_reflns_theta_max 70.033
_diffrn_reflns_theta_min 3.275
_diffrn_source 'SuperNova (Cu) X-ray Source'
_exptl_absorpt_coefficient_mu 12.557
_exptl_absorpt_correction_T_max 0.359
_exptl_absorpt_correction_T_min 0.058
_exptl_absorpt_correction_type analytical
_exptl_absorpt_process_details
;
CrysAlisPro, Agilent Technologies,
Version 1.171.36.32 (release 02-08-2013 CrysAlis171 .NET)
(compiled Aug  2 2013,16:46:58)
Analytical numeric absorption correction using a multifaceted crystal
            model based on expressions derived by R.C. Clark & J.S. Reid.
(Clark, R. C. & Reid, J. S. (1995). Acta Cryst. A51, 887-897)
;
_exptl_crystal_colour 'clear light colourless'
_exptl_crystal_colour_lustre clear
_exptl_crystal_colour_modifier light
_exptl_crystal_colour_primary colourless
_exptl_crystal_density_diffrn 1.472
_exptl_crystal_description block
_exptl_crystal_F_000 1720
_exptl_crystal_size_max 0.75
_exptl_crystal_size_mid 0.1
_exptl_crystal_size_min 0.1
_refine_diff_density_max 0.668
_refine_diff_density_min -1.966
_refine_diff_density_rms 0.126
_refine_ls_extinction_method none
_refine_ls_goodness_of_fit_ref 1.109
_refine_ls_hydrogen_treatment mixed
_refine_ls_matrix_type full
_refine_ls_number_parameters 446
_refine_ls_number_reflns 7093
_refine_ls_number_restraints 9
_refine_ls_restrained_S_all 1.109
_refine_ls_R_factor_all 0.0801
_refine_ls_R_factor_gt 0.0656
_refine_ls_shift/su_max 0.001
_refine_ls_shift/su_mean 0.000
_refine_ls_structure_factor_coef Fsqd
_refine_ls_weighting_details 'w=1/[\s^2^(Fo^2^)+(0.1000P)^2^] where P=(Fo^2^+2Fc^2^)/3'
_refine_ls_weighting_scheme calc
_refine_ls_wR_factor_gt 0.1673
_refine_ls_wR_factor_ref 0.1851
_reflns_Friedel_coverage 0.000
_reflns_number_gt 5568
_reflns_number_total 7093
_reflns_threshold_expression 'I > 2\s(I)'
_cod_data_source_file c3dt53529k.txt
_cod_data_source_block 2
_cod_original_cell_volume 3761.85(14)
_cod_database_code 7029355
_chemical_oxdiff_formula C34H51O15N6Eu1
_reflns_odcompleteness_completeness 99.97
_reflns_odcompleteness_iscentric 1
_reflns_odcompleteness_theta 66.97
_olex2_refinement_description
;
1. Fixed Uiso
 At 1.2 times of:
  All C(H) groups, All C(H,H) groups
 At 1.5 times of:
  All C(H,H,H) groups, All O(H) groups, All O(H,H) groups
2. Restrained distances
 O6-H6
 0.85 with sigma of 0.01
 O3-H3
 0.85 with sigma of 0.01
 O5-H5
 0.85 with sigma of 0.01
 C17-H6
 1.888518 with sigma of 0.02
 Eu1-H6
 3.040192 with sigma of 0.02
 C2-H3
 1.906208 with sigma of 0.02
 Eu1-H3
 3.045405 with sigma of 0.02
 C10-H5
 1.891808 with sigma of 0.02
 Eu1-H5
 3.11487 with sigma of 0.02
3.a Rotating group:
 O1(H1A,H1B)
3.b Ternary CH refined with riding coordinates:
 C22(H22), C19(H19), C11(H11), C3(H3A), C14(H14), C6(H6A)
3.c Secondary CH2 refined with riding coordinates:
 C2(H2A,H2B), C17(H17A,H17B), C10(H10A,H10B)
3.d Idealised Me refined as rotating group:
 C24(H24A,H24B,H24C), C5(H5A,H5B,H5C), C7(H7A,H7B,H7C), C20(H20A,H20B,H20C),
 C4(H4A,H4B,H4C), C21(H21A,H21B,H21C), C15(H15A,H15B,H15C), C12(H12A,H12B,H12C),
  C8(H8A,H8B,H8C), C13(H13A,H13B,H13C), C16(H16A,H16B,H16C), C23(H23A,H23B,H23C)
;
_shelx_space_group_comment
;
The symmetry employed for this shelxl refinement is uniquely defined
by the following loop, which should always be used as a source of
symmetry information in preference to the above space-group names.
They are only intended as comments.
;
_shelxl_version_number 2013-4

loop_
_space_group_symop_operation_xyz
'x, y, z'
'-x, y+1/2, -z+1/2'
'-x, -y, -z'
'x, -y-1/2, z-1/2'

loop_
_atom_site_label
_atom_site_type_symbol
_atom_site_fract_x
_atom_site_fract_y
_atom_site_fract_z
_atom_site_U_iso_or_equiv
_atom_site_adp_type
_atom_site_occupancy
_atom_site_site_symmetry_order
_atom_site_calc_flag
_atom_site_refinement_flags_posn
_atom_site_refinement_flags_adp
Eu1 Eu 0.11102(3) 0.41161(2) 0.73582(3) 0.04646(15) Uani 1 1 d D .
O6 O 0.0481(4) 0.48997(17) 0.6443(4) 0.0619(11) Uani 1 1 d D .
H6 H -0.0271(15) 0.4985(12) 0.619(6) 0.093 Uiso 1 1 d D U
O8 O -0.0556(5) 0.40000(19) 0.5755(4) 0.0658(13) Uani 1 1 d . .
O12 O -0.2757(7) 0.5952(2) 0.6403(5) 0.094(2) Uani 1 1 d . .
O4 O 0.2945(5) 0.36264(18) 0.7684(3) 0.0622(12) Uani 1 1 d . .
O13 O -0.1734(6) 0.5400(2) 0.7429(4) 0.0859(17) Uani 1 1 d . .
O9 O 0.0134(5) 0.33252(18) 0.6527(4) 0.0722(14) Uani 1 1 d . .
O3 O 0.1943(5) 0.43679(17) 0.9171(3) 0.0626(12) Uani 1 1 d D .
H3 H 0.209(7) 0.4669(7) 0.9367(16) 0.094 Uiso 1 1 d D U
O1 O -0.0755(5) 0.4415(2) 0.7897(4) 0.0766(14) Uani 1 1 d . .
H1A H -0.0743 0.4335 0.8543 0.115 Uiso 1 1 d R U
H1B H -0.0886 0.4721 0.7711 0.115 Uiso 1 1 d R U
O11 O -0.1693(5) 0.5397(2) 0.5774(4) 0.0781(15) Uani 1 1 d . .
O16 O -0.1386(8) 0.4064(2) 0.9742(6) 0.101(2) Uani 1 1 d . .
O2 O 0.0811(5) 0.35562(17) 0.8698(3) 0.0604(11) Uani 1 1 d . .
O7 O 0.2699(4) 0.47307(17) 0.7361(4) 0.0616(12) Uani 1 1 d . .
O5 O 0.2100(4) 0.3928(2) 0.5817(3) 0.0630(12) Uani 1 1 d D .
H5 H 0.198(4) 0.4093(19) 0.524(2) 0.094 Uiso 1 1 d D U
O10 O -0.1234(6) 0.3298(2) 0.5078(5) 0.098(2) Uani 1 1 d . .
N2 N 0.4812(5) 0.3362(2) 0.7429(4) 0.0595(14) Uani 1 1 d . .
N1 N 0.0911(6) 0.3274(2) 1.0333(4) 0.0580(13) Uani 1 1 d . .
N6 N -0.2072(6) 0.5588(3) 0.6544(5) 0.0675(15) Uani 1 1 d . .
N3 N 0.3498(5) 0.5468(2) 0.7042(4) 0.0568(13) Uani 1 1 d . .
N5 N -0.1665(7) 0.4435(3) 1.0205(5) 0.0763(18) Uani 1 1 d . .
N4 N -0.0564(5) 0.3536(2) 0.5762(5) 0.0618(14) Uani 1 1 d . .
C24 C 0.4006(11) 0.6074(5) 0.5755(9) 0.119(4) Uani 1 1 d . .
H24A H 0.4885 0.6093 0.6045 0.178 Uiso 1 1 calc R U
H24B H 0.3734 0.6379 0.5403 0.178 Uiso 1 1 calc R U
H24C H 0.3850 0.5805 0.5265 0.178 Uiso 1 1 calc R U
C22 C 0.3296(8) 0.5987(3) 0.6631(7) 0.073(2) Uani 1 1 d . .
H22 H 0.2404 0.6025 0.6332 0.087 Uiso 1 1 calc R U
C19 C 0.4808(7) 0.5321(3) 0.7549(6) 0.0687(19) Uani 1 1 d . .
H19 H 0.5346 0.5607 0.7490 0.082 Uiso 1 1 calc R U
C11 C 0.5724(7) 0.3277(3) 0.6751(6) 0.075(2) Uani 1 1 d . .
H11 H 0.5315 0.3366 0.6035 0.090 Uiso 1 1 calc R U
C3 C 0.1229(9) 0.3356(3) 1.1488(5) 0.074(2) Uani 1 1 d . .
H3A H 0.1564 0.3693 1.1604 0.088 Uiso 1 1 calc R U
C5 C 0.2259(9) 0.3001(4) 1.1987(6) 0.095(3) Uani 1 1 d . .
H5A H 0.1933 0.2670 1.1959 0.142 Uiso 1 1 calc R U
H5B H 0.2564 0.3094 1.2704 0.142 Uiso 1 1 calc R U
H5C H 0.2930 0.3014 1.1611 0.142 Uiso 1 1 calc R U
C7 C 0.1148(10) 0.2490(3) 0.9393(8) 0.088(3) Uani 1 1 d . .
H7A H 0.1170 0.2638 0.8727 0.132 Uiso 1 1 calc R U
H7B H 0.0833 0.2158 0.9287 0.132 Uiso 1 1 calc R U
H7C H 0.1976 0.2483 0.9814 0.132 Uiso 1 1 calc R U
C20 C 0.5255(9) 0.4901(4) 0.6956(9) 0.102(3) Uani 1 1 d . .
H20A H 0.4817 0.4603 0.7064 0.153 Uiso 1 1 calc R U
H20B H 0.6135 0.4853 0.7206 0.153 Uiso 1 1 calc R U
H20C H 0.5099 0.4979 0.6222 0.153 Uiso 1 1 calc R U
C4 C 0.0103(10) 0.3326(4) 1.1981(7) 0.103(3) Uani 1 1 d . .
H4A H -0.0512 0.3561 1.1651 0.155 Uiso 1 1 calc R U
H4B H 0.0340 0.3401 1.2715 0.155 Uiso 1 1 calc R U
H4C H -0.0241 0.2998 1.1893 0.155 Uiso 1 1 calc R U
C21 C 0.4906(9) 0.5222(4) 0.8716(7) 0.101(3) Uani 1 1 d . .
H21A H 0.4677 0.5515 0.9050 0.151 Uiso 1 1 calc R U
H21B H 0.5749 0.5132 0.9026 0.151 Uiso 1 1 calc R U
H21C H 0.4353 0.4956 0.8807 0.151 Uiso 1 1 calc R U
C15 C 0.5297(10) 0.3700(4) 0.9249(6) 0.098(3) Uani 1 1 d . .
H15A H 0.5794 0.3949 0.9000 0.147 Uiso 1 1 calc R U
H15B H 0.5662 0.3619 0.9962 0.147 Uiso 1 1 calc R U
H15C H 0.4466 0.3824 0.9212 0.147 Uiso 1 1 calc R U
C12 C 0.6844(8) 0.3618(4) 0.7067(8) 0.094(3) Uani 1 1 d . .
H12A H 0.6560 0.3953 0.7109 0.142 Uiso 1 1 calc R U
H12B H 0.7362 0.3599 0.6553 0.142 Uiso 1 1 calc R U
H12C H 0.7318 0.3518 0.7737 0.142 Uiso 1 1 calc R U
C8 C -0.0997(8) 0.2858(3) 0.9319(8) 0.095(3) Uani 1 1 d . .
H8A H -0.1429 0.3100 0.9654 0.142 Uiso 1 1 calc R U
H8B H -0.1436 0.2549 0.9275 0.142 Uiso 1 1 calc R U
H8C H -0.0956 0.2970 0.8627 0.142 Uiso 1 1 calc R U
C13 C 0.6109(11) 0.2729(4) 0.6735(8) 0.107(3) Uani 1 1 d . .
H13A H 0.6525 0.2630 0.7425 0.160 Uiso 1 1 calc R U
H13B H 0.6663 0.2687 0.6255 0.160 Uiso 1 1 calc R U
H13C H 0.5378 0.2528 0.6514 0.160 Uiso 1 1 calc R U
C16 C 0.4470(10) 0.2822(4) 0.8893(8) 0.106(3) Uani 1 1 d . .
H16A H 0.3648 0.2945 0.8907 0.159 Uiso 1 1 calc R U
H16B H 0.4856 0.2706 0.9578 0.159 Uiso 1 1 calc R U
H16C H 0.4410 0.2554 0.8400 0.159 Uiso 1 1 calc R U
C23 C 0.3635(13) 0.6365(4) 0.7517(9) 0.124(5) Uani 1 1 d . .
H23A H 0.3218 0.6280 0.8076 0.185 Uiso 1 1 calc R U
H23B H 0.3377 0.6689 0.7258 0.185 Uiso 1 1 calc R U
H23C H 0.4522 0.6362 0.7774 0.185 Uiso 1 1 calc R U
C1 C 0.1127(6) 0.3613(2) 0.9659(4) 0.0516(14) Uani 1 1 d . .
C2 C 0.1758(9) 0.4089(2) 1.0064(6) 0.066(2) Uani 1 1 d D .
H2A H 0.1239 0.4274 1.0453 0.080 Uiso 1 1 calc R U
H2B H 0.2554 0.4022 1.0525 0.080 Uiso 1 1 calc R U
C17 C 0.1262(6) 0.5326(2) 0.6476(5) 0.0592(16) Uani 1 1 d D .
H17A H 0.0975 0.5589 0.6876 0.071 Uiso 1 1 calc R U
H17B H 0.1258 0.5446 0.5773 0.071 Uiso 1 1 calc R U
C9 C 0.3693(6) 0.3557(2) 0.7097(5) 0.0550(15) Uani 1 1 d . .
C18 C 0.2556(6) 0.5160(2) 0.6996(5) 0.0524(14) Uani 1 1 d . .
C10 C 0.3300(6) 0.3703(3) 0.5944(5) 0.0599(16) Uani 1 1 d D .
H10A H 0.3896 0.3935 0.5754 0.072 Uiso 1 1 calc R U
H10B H 0.3262 0.3413 0.5500 0.072 Uiso 1 1 calc R U
C14 C 0.5250(7) 0.3235(3) 0.8567(5) 0.0694(19) Uani 1 1 d . .
H14 H 0.6107 0.3110 0.8650 0.083 Uiso 1 1 calc R U
C6 C 0.0302(7) 0.2790(3) 0.9947(6) 0.0673(18) Uani 1 1 d . .
H6A H 0.0220 0.2601 1.0572 0.081 Uiso 1 1 calc R U
O14 O -0.1948(11) 0.4805(3) 0.9697(6) 0.142(4) Uani 1 1 d . .
O15 O -0.1727(12) 0.4442(4) 1.1110(6) 0.173(5) Uani 1 1 d . .

loop_
_atom_site_aniso_label
_atom_site_aniso_U_11
_atom_site_aniso_U_22
_atom_site_aniso_U_33
_atom_site_aniso_U_23
_atom_site_aniso_U_13
_atom_site_aniso_U_12
Eu1 0.0513(2) 0.0500(2) 0.0373(2) 0.00480(13) 0.00681(15) -0.00016(14)
O6 0.053(2) 0.065(3) 0.065(3) 0.008(2) 0.006(2) -0.005(2)
O8 0.069(3) 0.064(3) 0.058(3) -0.003(2) -0.004(2) 0.006(2)
O12 0.104(5) 0.109(5) 0.068(4) 0.016(3) 0.014(3) 0.045(4)
O4 0.068(3) 0.078(3) 0.040(2) 0.011(2) 0.009(2) 0.000(2)
O13 0.107(5) 0.095(4) 0.054(3) 0.018(3) 0.012(3) 0.021(4)
O9 0.085(4) 0.066(3) 0.061(3) 0.006(2) 0.004(3) 0.000(3)
O3 0.087(3) 0.057(3) 0.044(2) -0.001(2) 0.013(2) -0.013(2)
O1 0.088(4) 0.087(4) 0.059(3) 0.022(3) 0.025(3) 0.010(3)
O11 0.075(3) 0.109(4) 0.051(3) 0.008(3) 0.013(2) 0.024(3)
O16 0.141(7) 0.076(4) 0.097(5) 0.007(3) 0.048(5) 0.030(4)
O2 0.075(3) 0.059(3) 0.046(2) -0.001(2) 0.010(2) -0.008(2)
O7 0.062(3) 0.059(3) 0.059(3) 0.015(2) 0.002(2) 0.003(2)
O5 0.061(3) 0.089(3) 0.039(2) 0.015(2) 0.010(2) 0.015(2)
O10 0.097(4) 0.088(4) 0.090(4) -0.037(3) -0.027(3) 0.015(3)
N2 0.054(3) 0.073(4) 0.047(3) -0.002(3) -0.001(2) 0.011(3)
N1 0.076(4) 0.056(3) 0.042(3) 0.012(2) 0.013(3) 0.006(3)
N6 0.057(3) 0.087(4) 0.055(3) 0.013(3) 0.004(3) 0.000(3)
N3 0.064(3) 0.054(3) 0.049(3) 0.005(2) 0.005(2) -0.003(2)
N5 0.086(5) 0.080(4) 0.070(4) 0.002(4) 0.033(4) 0.015(4)
N4 0.057(3) 0.069(4) 0.056(3) -0.013(3) 0.003(3) 0.004(3)
C24 0.106(8) 0.145(9) 0.112(8) 0.076(8) 0.037(6) 0.008(7)
C22 0.078(5) 0.065(4) 0.070(5) 0.016(4) 0.005(4) -0.008(4)
C19 0.062(4) 0.067(4) 0.070(5) 0.016(4) -0.004(3) -0.017(3)
C11 0.065(4) 0.101(6) 0.057(4) 0.003(4) 0.008(3) 0.022(4)
C3 0.109(6) 0.076(5) 0.037(3) 0.013(3) 0.015(4) 0.003(4)
C5 0.102(7) 0.111(7) 0.062(5) 0.024(5) -0.006(5) 0.005(6)
C7 0.116(8) 0.060(4) 0.092(6) 0.000(4) 0.033(5) 0.005(5)
C20 0.081(6) 0.089(6) 0.137(9) -0.004(6) 0.027(6) 0.006(5)
C4 0.128(9) 0.131(8) 0.062(5) 0.027(5) 0.045(5) 0.032(7)
C21 0.093(7) 0.107(7) 0.082(6) 0.022(5) -0.031(5) -0.023(6)
C15 0.098(7) 0.139(9) 0.048(4) -0.014(5) -0.005(4) 0.006(6)
C12 0.061(5) 0.121(8) 0.104(7) 0.027(6) 0.024(5) 0.015(5)
C8 0.082(6) 0.080(5) 0.111(7) 0.036(5) -0.009(5) -0.013(5)
C13 0.110(8) 0.107(7) 0.097(7) -0.016(6) 0.006(6) 0.031(6)
C16 0.097(7) 0.122(8) 0.089(6) 0.053(6) -0.006(5) -0.008(6)
C23 0.165(12) 0.069(6) 0.125(10) -0.013(5) -0.001(9) -0.021(7)
C1 0.061(4) 0.058(3) 0.035(3) 0.004(3) 0.006(3) 0.008(3)
C2 0.091(6) 0.062(4) 0.044(4) 0.006(3) 0.006(4) -0.009(3)
C17 0.064(4) 0.060(4) 0.054(4) 0.011(3) 0.011(3) -0.006(3)
C9 0.059(4) 0.059(4) 0.043(3) 0.000(3) 0.002(3) -0.005(3)
C18 0.059(4) 0.058(4) 0.040(3) 0.003(3) 0.008(3) 0.001(3)
C10 0.055(4) 0.079(4) 0.045(3) 0.007(3) 0.007(3) 0.004(3)
C14 0.057(4) 0.093(5) 0.051(4) 0.010(4) -0.005(3) 0.005(4)
C6 0.079(5) 0.059(4) 0.063(4) 0.018(3) 0.012(4) 0.000(4)
O14 0.235(11) 0.078(4) 0.117(6) 0.011(4) 0.046(6) 0.024(6)
O15 0.262(13) 0.199(10) 0.074(5) -0.005(6) 0.075(7) 0.046(10)

loop_
_atom_type_symbol
_atom_type_description
_atom_type_scat_dispersion_real
_atom_type_scat_dispersion_imag
_atom_type_scat_source
C C 0.0181 0.0091 'International Tables Vol C Tables 4.2.6.8 and 6.1.1.4'
H H 0.0000 0.0000 'International Tables Vol C Tables 4.2.6.8 and 6.1.1.4'
Eu Eu -8.9294 11.1857 'International Tables Vol C Tables 4.2.6.8 and 6.1.1.4'
N N 0.0311 0.0180 'International Tables Vol C Tables 4.2.6.8 and 6.1.1.4'
O O 0.0492 0.0322 'International Tables Vol C Tables 4.2.6.8 and 6.1.1.4'

loop_
_exptl_crystal_face_index_h
_exptl_crystal_face_index_k
_exptl_crystal_face_index_l
_exptl_crystal_face_perp_dist
_exptl_oxdiff_crystal_face_indexfrac_h
_exptl_oxdiff_crystal_face_indexfrac_k
_exptl_oxdiff_crystal_face_indexfrac_l
_exptl_oxdiff_crystal_face_x
_exptl_oxdiff_crystal_face_y
_exptl_oxdiff_crystal_face_z
0 18 0 0.0807 0.0573 17.9884 -0.0429 -0.5797 0.7129 -0.4593
7 5 0 0.0604 7.0184 4.8949 -0.0210 0.5845 0.8684 -0.0313
2 0 -8 0.2756 1.9915 -0.0708 -8.0053 0.4142 -0.1987 -0.8335
1 -17 0 0.0345 0.9462 -17.0036 0.0392 0.6540 -0.5775 0.4475
-1 -7 8 0.1953 -1.0135 -6.9392 8.0207 -0.0823 0.0172 1.0259
-7 -2 1 0.0639 -7.0077 -1.8916 1.0142 -0.7063 -0.7008 0.0624
-5 1 6 0.1255 -4.9917 1.1034 6.0061 -0.7157 -0.1466 0.5515
-5 -6 6 0.1341 -5.0140 -5.8921 6.0228 -0.4902 -0.4238 0.7301

loop_
_geom_angle_atom_site_label_1
_geom_angle_atom_site_label_2
_geom_angle_atom_site_label_3
_geom_angle
O6 Eu1 O8 67.45(16)
O6 Eu1 O9 117.72(17)
O6 Eu1 O5 84.85(16)
O6 Eu1 N4 92.36(16)
O8 Eu1 O9 50.41(16)
O8 Eu1 O5 70.47(17)
O8 Eu1 N4 25.07(15)
O4 Eu1 O6 135.41(16)
O4 Eu1 O8 121.92(17)
O4 Eu1 O9 82.84(17)
O4 Eu1 O3 81.02(16)
O4 Eu1 O1 149.91(16)
O4 Eu1 O2 75.50(16)
O4 Eu1 O7 78.43(17)
O4 Eu1 O5 63.02(14)
O4 Eu1 N4 102.42(16)
O9 Eu1 N4 25.38(15)
O3 Eu1 O6 104.05(16)
O3 Eu1 O8 155.16(19)
O3 Eu1 O9 133.60(15)
O3 Eu1 O5 133.53(17)
O3 Eu1 N4 152.87(17)
O1 Eu1 O6 71.56(17)
O1 Eu1 O8 76.67(19)
O1 Eu1 O9 95.6(2)
O1 Eu1 O3 78.49(19)
O1 Eu1 O5 145.03(16)
O1 Eu1 N4 86.65(19)
O2 Eu1 O6 146.73(17)
O2 Eu1 O8 110.41(17)
O2 Eu1 O9 70.73(16)
O2 Eu1 O3 63.18(15)
O2 Eu1 O1 75.67(17)
O2 Eu1 O7 130.02(15)
O2 Eu1 O5 126.91(16)
O2 Eu1 N4 91.31(17)
O7 Eu1 O6 62.49(15)
O7 Eu1 O8 119.57(16)
O7 Eu1 O9 145.73(18)
O7 Eu1 O3 71.19(16)
O7 Eu1 O1 114.78(18)
O7 Eu1 O5 73.43(18)
O7 Eu1 N4 135.94(17)
O5 Eu1 O9 72.53(18)
O5 Eu1 N4 68.48(17)
C17 O6 Eu1 124.8(4)
N4 O8 Eu1 97.2(4)
C9 O4 Eu1 127.8(4)
N4 O9 Eu1 95.4(4)
C2 O3 Eu1 123.4(4)
C1 O2 Eu1 127.6(4)
C18 O7 Eu1 127.2(4)
C10 O5 Eu1 121.8(3)
C11 N2 C14 115.7(6)
C9 N2 C11 123.8(6)
C9 N2 C14 120.4(6)
C3 N1 C6 117.7(6)
C1 N1 C3 122.1(6)
C1 N1 C6 120.2(5)
O12 N6 O13 121.5(7)
O12 N6 O11 119.6(6)
O13 N6 O11 118.9(7)
C22 N3 C19 117.5(6)
C18 N3 C22 121.1(6)
C18 N3 C19 121.4(5)
O14 N5 O16 117.7(8)
O15 N5 O16 124.3(9)
O15 N5 O14 117.9(9)
O8 N4 Eu1 57.8(3)
O8 N4 O9 116.9(5)
O9 N4 Eu1 59.2(3)
O10 N4 Eu1 177.9(6)
O10 N4 O8 121.8(6)
O10 N4 O9 121.3(6)
N3 C22 C24 110.5(8)
N3 C22 C23 110.9(7)
C24 C22 C23 112.4(9)
N3 C19 C20 110.6(7)
N3 C19 C21 110.7(7)
C20 C19 C21 114.3(8)
N2 C11 C12 110.3(7)
N2 C11 C13 112.1(8)
C12 C11 C13 112.2(7)
N1 C3 C5 109.9(7)
N1 C3 C4 112.2(7)
C4 C3 C5 112.5(7)
O2 C1 N1 122.3(6)
O2 C1 C2 118.4(6)
N1 C1 C2 119.3(6)
O3 C2 C1 107.1(5)
O6 C17 C18 106.0(5)
O4 C9 N2 122.6(6)
O4 C9 C10 118.4(6)
N2 C9 C10 119.0(6)
O7 C18 N3 122.1(6)
O7 C18 C17 118.7(6)
N3 C18 C17 119.2(6)
O5 C10 C9 107.2(5)
N2 C14 C15 110.6(6)
N2 C14 C16 111.0(6)
C16 C14 C15 113.3(8)
N1 C6 C7 110.7(7)
C8 C6 N1 112.5(6)
C8 C6 C7 114.0(8)

loop_
_geom_bond_atom_site_label_1
_geom_bond_atom_site_label_2
_geom_bond_distance
Eu1 O6 2.457(5)
Eu1 O8 2.500(5)
Eu1 O4 2.368(5)
Eu1 O9 2.531(5)
Eu1 O3 2.451(4)
Eu1 O1 2.422(5)
Eu1 O2 2.380(4)
Eu1 O7 2.400(5)
Eu1 O5 2.514(5)
Eu1 N4 2.932(6)
O6 C17 1.428(8)
O8 N4 1.252(7)
O12 N6 1.226(8)
O4 C9 1.240(8)
O13 N6 1.245(7)
O9 N4 1.262(7)
O3 C2 1.432(8)
O11 N6 1.268(8)
O16 N5 1.237(8)
O2 C1 1.239(7)
O7 C18 1.251(7)
O5 C10 1.423(8)
O10 N4 1.217(7)
N2 C11 1.475(9)
N2 C9 1.322(8)
N2 C14 1.502(8)
N1 C3 1.490(8)
N1 C1 1.321(8)
N1 C6 1.505(9)
N3 C22 1.500(8)
N3 C19 1.505(9)
N3 C18 1.315(8)
N5 O14 1.205(9)
N5 O15 1.194(9)
C24 C22 1.520(12)
C22 C23 1.527(12)
C19 C20 1.507(12)
C19 C21 1.526(11)
C11 C12 1.522(12)
C11 C13 1.538(12)
C3 C5 1.522(11)
C3 C4 1.500(12)
C7 C6 1.516(12)
C15 C14 1.534(12)
C8 C6 1.501(11)
C16 C14 1.513(11)
C1 C2 1.504(9)
C17 C18 1.508(9)
C9 C10 1.528(8)
